data_4312021
loop_
_publ_author_name
'Anasuya Sanyal'
'Priyabrata Banerjee'
'Gene-Hsiang Lee'
'Shie-Ming Peng'
'Chen-Hsiung Hung'
'Sreebrata Goswami'

_publ_section_title
;
 Unusual Reduction of Ammonium Heptamolybdate to Novel
 Molybdenum(IV)-Stabilized Azo Anion Radical Complexes
;
_journal_name_full 'Inorganic Chemistry'
_journal_page_first 7456
_journal_page_last 7462
_journal_paper_doi 10.1021/ic049671e
_journal_volume 43
_journal_year 2004
_chemical_formula_sum 'C34 H26 Mo N8'
_chemical_formula_weight 642.57
_chemical_name_systematic
; 
 ? 
;
_space_group_IT_number 14
_symmetry_cell_setting monoclinic
_symmetry_space_group_name_Hall '-P 2ybc'
_symmetry_space_group_name_H-M 'P 1 21/c 1'
_atom_sites_solution_hydrogens geom
_atom_sites_solution_primary direct
_atom_sites_solution_secondary difmap
_audit_creation_method SHELXL-97
_cell_angle_alpha 90.00
_cell_angle_beta 104.5850(10)
_cell_angle_gamma 90.00
_cell_formula_units_Z 4
_cell_length_a 10.4545(6)
_cell_length_b 17.1635(9)
_cell_length_c 16.2844(9)
_cell_measurement_temperature 150(2)
_cell_volume 2827.8(3)
_computing_cell_refinement 'Bruker SMART'
_computing_data_collection 'Bruker SMART'
_computing_data_reduction 'Bruker SHELXTL'
_computing_molecular_graphics 'Bruker SHELXTL'
_computing_publication_material 'Bruker SHELXTL'
_computing_structure_refinement 'SHELXL-97 (Sheldrick, 1997)'
_computing_structure_solution 'SHELXS-97 (Sheldrick, 1990)'
_diffrn_ambient_temperature 150(2)
_diffrn_measured_fraction_theta_full 0.988
_diffrn_measured_fraction_theta_max 0.988
_diffrn_measurement_device_type 'CCD area detector'
_diffrn_measurement_method 'phi and omega scans'
_diffrn_radiation_monochromator graphite
_diffrn_radiation_source 'fine-focus sealed tube'
_diffrn_radiation_type MoK\a
_diffrn_radiation_wavelength 0.71073
_diffrn_reflns_av_R_equivalents 0.0306
_diffrn_reflns_av_sigmaI/netI 0.0578
_diffrn_reflns_limit_h_max 13
_diffrn_reflns_limit_h_min -9
_diffrn_reflns_limit_k_max 22
_diffrn_reflns_limit_k_min -20
_diffrn_reflns_limit_l_max 20
_diffrn_reflns_limit_l_min -20
_diffrn_reflns_number 17708
_diffrn_reflns_theta_full 27.51
_diffrn_reflns_theta_max 27.51
_diffrn_reflns_theta_min 1.75
_exptl_absorpt_coefficient_mu 0.504
_exptl_absorpt_correction_T_max 0.9486
_exptl_absorpt_correction_T_min 0.8108
_exptl_absorpt_correction_type 'Empirical Used SADABS'
_exptl_crystal_colour black
_exptl_crystal_density_diffrn 1.509
_exptl_crystal_density_method 'not measured'
_exptl_crystal_description Block
_exptl_crystal_F_000 1312
_exptl_crystal_size_max 0.37
_exptl_crystal_size_mid 0.17
_exptl_crystal_size_min 0.14
_refine_diff_density_max 0.782
_refine_diff_density_min -0.575
_refine_diff_density_rms 0.074
_refine_ls_extinction_method none
_refine_ls_goodness_of_fit_ref 0.997
_refine_ls_hydrogen_treatment mixed
_refine_ls_matrix_type full
_refine_ls_number_parameters 388
_refine_ls_number_reflns 6435
_refine_ls_number_restraints 0
_refine_ls_restrained_S_all 0.997
_refine_ls_R_factor_all 0.0442
_refine_ls_R_factor_gt 0.0295
_refine_ls_shift/su_max 0.002
_refine_ls_shift/su_mean 0.000
_refine_ls_structure_factor_coef Fsqd
_refine_ls_weighting_details 'calc w=1/[\s^2^(Fo^2^)+(0.0200P)^2^+0.0000P] where P=(Fo^2^+2Fc^2^)/3'
_refine_ls_weighting_scheme calc
_refine_ls_wR_factor_gt 0.0597
_refine_ls_wR_factor_ref 0.0628
_reflns_number_gt 4814
_reflns_number_total 6435
_reflns_threshold_expression >2sigma(I)
_cod_data_source_file ic049671esi20040315_011755.cif
_cod_data_source_block h667m
_cod_depositor_comments
;
The following automatic conversions were performed:
'_symmetry_cell_setting' value 'Monoclinic' changed to 'monoclinic'
according to '/home/saulius/struct/CIF-dictionaries/cif_core.dic'
dictionary named 'cif_core.dic' version 2.4.1 from 2010-06-29.

Automatic conversion script
Id: cif_fix_enum 1527 2010-12-29 10:47:43Z saulius 
;
_cod_database_code 4312021

loop_
_symmetry_equiv_pos_as_xyz
'x, y, z'
'-x, y+1/2, -z+1/2'
'-x, -y, -z'
'x, -y-1/2, z-1/2'

loop_
_atom_site_label
_atom_site_type_symbol
_atom_site_fract_x
_atom_site_fract_y
_atom_site_fract_z
_atom_site_U_iso_or_equiv
_atom_site_adp_type
_atom_site_occupancy
_atom_site_symmetry_multiplicity
_atom_site_calc_flag
_atom_site_refinement_flags
_atom_site_disorder_assembly
_atom_site_disorder_group
Mo1 Mo 0.520224(17) 0.910210(11) 0.753160(11) 0.01811(6) Uani 1 1 d . . .
C13 C 0.26418(19) 0.91180(12) 0.62234(13) 0.0192(4) Uani 1 1 d . . .
N5 N 0.66140(16) 0.86384(10) 0.69291(10) 0.0199(4) Uani 1 1 d . . .
C30 C 0.77945(19) 0.90440(13) 0.70638(12) 0.0195(5) Uani 1 1 d . . .
N8 N 0.46781(16) 0.99811(10) 0.81880(10) 0.0187(4) Uani 1 1 d . . .
N2 N 0.35229(16) 0.84708(10) 0.73845(10) 0.0189(4) Uani 1 1 d . . .
N6 N 0.78932(16) 0.97253(10) 0.74753(10) 0.0206(4) Uani 1 1 d . . .
N3 N 0.23893(16) 0.85898(10) 0.67603(11) 0.0212(4) Uani 1 1 d . . .
N4 N 0.39020(16) 0.94431(10) 0.63803(10) 0.0202(4) Uani 1 1 d . . .
N7 N 0.67734(15) 0.98428(10) 0.77247(10) 0.0179(4) Uani 1 1 d . . .
N1 N 0.57331(16) 0.82330(10) 0.83924(10) 0.0199(4) Uani 1 1 d . . .
C7 C 0.4731(2) 0.77491(12) 0.85277(12) 0.0196(5) Uani 1 1 d . . .
C1 C 0.7075(2) 0.80137(13) 0.87621(13) 0.0214(5) Uani 1 1 d . . .
C12 C 0.3471(2) 0.78987(12) 0.79863(13) 0.0194(5) Uani 1 1 d . . .
C24 C 0.5563(2) 1.05984(12) 0.84511(12) 0.0187(5) Uani 1 1 d . . .
C8 C 0.4860(2) 0.71636(13) 0.91362(13) 0.0238(5) Uani 1 1 d . . .
H8 H 0.5683 0.7053 0.9496 0.029 Uiso 1 1 calc R . .
C18 C 0.34164(19) 1.00206(12) 0.83887(13) 0.0195(5) Uani 1 1 d . . .
C29 C 0.67355(19) 1.05355(12) 0.81811(12) 0.0184(5) Uani 1 1 d . . .
C31 C 0.8877(2) 0.87351(13) 0.67915(13) 0.0243(5) Uani 1 1 d . . .
H31 H 0.9669 0.9009 0.6894 0.029 Uiso 1 1 calc R . .
C17 C 0.4121(2) 1.00110(13) 0.58391(14) 0.0251(5) Uani 1 1 d . . .
H17 H 0.4955 1.0238 0.5948 0.030 Uiso 1 1 calc R . .
C11 C 0.2359(2) 0.74858(13) 0.80664(13) 0.0234(5) Uani 1 1 d . . .
H11 H 0.1528 0.7598 0.7719 0.028 Uiso 1 1 calc R . .
C3 C 0.9244(2) 0.83505(14) 0.95933(14) 0.0318(6) Uani 1 1 d . . .
H3 H 0.9811 0.8701 0.9942 0.038 Uiso 1 1 calc R . .
C21 C 0.0952(2) 1.00150(14) 0.87342(14) 0.0300(6) Uani 1 1 d . . .
H21 H 0.0124 1.0006 0.8848 0.036 Uiso 1 1 calc R . .
C4 C 0.9725(2) 0.76463(16) 0.93948(15) 0.0371(6) Uani 1 1 d . . .
H4 H 1.0616 0.7527 0.9601 0.044 Uiso 1 1 calc R . .
C16 C 0.3179(2) 1.02574(14) 0.51517(14) 0.0297(6) Uani 1 1 d . . .
H16 H 0.3363 1.0651 0.4806 0.036 Uiso 1 1 calc R . .
C14 C 0.1651(2) 0.93481(13) 0.54943(13) 0.0255(5) Uani 1 1 d . . .
H14 H 0.0821 0.9116 0.5376 0.031 Uiso 1 1 calc R . .
C6 C 0.7561(2) 0.72988(14) 0.85767(14) 0.0310(6) Uani 1 1 d . . .
H6 H 0.6995 0.6941 0.8241 0.037 Uiso 1 1 calc R . .
C9 C 0.3756(2) 0.67470(13) 0.92008(14) 0.0252(5) Uani 1 1 d . . .
H9 H 0.3845 0.6354 0.9604 0.030 Uiso 1 1 calc R . .
C10 C 0.2519(2) 0.69058(13) 0.86745(13) 0.0268(5) Uani 1 1 d . . .
H10 H 0.1790 0.6620 0.8731 0.032 Uiso 1 1 calc R . .
C2 C 0.7928(2) 0.85402(13) 0.92782(13) 0.0251(5) Uani 1 1 d . . .
H2 H 0.7612 0.9018 0.9410 0.030 Uiso 1 1 calc R . .
C15 C 0.1918(2) 0.99075(14) 0.49693(14) 0.0292(5) Uani 1 1 d . . .
H15 H 0.1271 1.0059 0.4492 0.035 Uiso 1 1 calc R . .
C23 C 0.3239(2) 0.96628(14) 0.91037(14) 0.0307(6) Uani 1 1 d . . .
H23 H 0.3949 0.9418 0.9473 0.037 Uiso 1 1 calc R . .
C34 C 0.6536(2) 0.79426(13) 0.65114(13) 0.0268(5) Uani 1 1 d . . .
H34 H 0.5749 0.7664 0.6415 0.032 Uiso 1 1 calc R . .
C32 C 0.8756(2) 0.80425(14) 0.63832(13) 0.0284(5) Uani 1 1 d . . .
H32 H 0.9465 0.7837 0.6205 0.034 Uiso 1 1 calc R . .
C20 C 0.1130(2) 1.03816(15) 0.80167(15) 0.0351(6) Uani 1 1 d . . .
H20 H 0.0419 1.0627 0.7649 0.042 Uiso 1 1 calc R . .
C33 C 0.7548(2) 0.76343(14) 0.62290(14) 0.0319(6) Uani 1 1 d . . .
H33 H 0.7444 0.7162 0.5939 0.038 Uiso 1 1 calc R . .
C22 C 0.2017(2) 0.96620(15) 0.92802(15) 0.0343(6) Uani 1 1 d . . .
H22 H 0.1910 0.9422 0.9771 0.041 Uiso 1 1 calc R . .
C19 C 0.2353(2) 1.03884(14) 0.78388(15) 0.0299(6) Uani 1 1 d . . .
H19 H 0.2465 1.0637 0.7354 0.036 Uiso 1 1 calc R . .
C5 C 0.8882(2) 0.71179(16) 0.88892(15) 0.0393(7) Uani 1 1 d . . .
H5 H 0.9205 0.6641 0.8759 0.047 Uiso 1 1 calc R . .
C28 C 0.7704(2) 1.11049(12) 0.83702(13) 0.0220(5) Uani 1 1 d . . .
H28 H 0.8467 1.1061 0.8178 0.026 Uiso 1 1 calc R . .
C27 C 0.7519(2) 1.17407(12) 0.88508(13) 0.0251(5) Uani 1 1 d . . .
H27 H 0.8153 1.2132 0.8974 0.030 Uiso 1 1 calc R . .
C25 C 0.5404(2) 1.12323(13) 0.89422(13) 0.0232(5) Uani 1 1 d . . .
H25 H 0.4642 1.1282 0.9134 0.028 Uiso 1 1 calc R . .
C26 C 0.6397(2) 1.17964(13) 0.91472(13) 0.0259(5) Uani 1 1 d . . .
H26 H 0.6300 1.2215 0.9489 0.031 Uiso 1 1 calc R . .

loop_
_atom_site_aniso_label
_atom_site_aniso_U_11
_atom_site_aniso_U_22
_atom_site_aniso_U_33
_atom_site_aniso_U_23
_atom_site_aniso_U_13
_atom_site_aniso_U_12
Mo1 0.01581(10) 0.01629(10) 0.02247(10) -0.00040(9) 0.00528(7) -0.00090(8)
C13 0.0163(11) 0.0179(11) 0.0241(11) -0.0010(10) 0.0065(9) 0.0012(9)
N5 0.0172(10) 0.0209(10) 0.0206(9) 0.0001(8) 0.0032(8) -0.0002(7)
C30 0.0162(11) 0.0233(12) 0.0191(11) 0.0029(10) 0.0044(9) 0.0002(9)
N8 0.0162(9) 0.0188(10) 0.0224(10) 0.0010(8) 0.0072(8) 0.0006(7)
N2 0.0175(10) 0.0172(10) 0.0221(10) -0.0002(8) 0.0055(8) 0.0016(7)
N6 0.0163(10) 0.0210(10) 0.0256(10) -0.0017(8) 0.0075(8) -0.0010(7)
N3 0.0160(10) 0.0217(10) 0.0249(10) 0.0006(8) 0.0034(8) 0.0002(7)
N4 0.0193(10) 0.0175(10) 0.0246(10) -0.0007(8) 0.0069(8) 0.0006(7)
N7 0.0159(9) 0.0183(10) 0.0197(9) 0.0012(8) 0.0051(7) 0.0006(7)
N1 0.0149(9) 0.0211(10) 0.0230(10) -0.0002(8) 0.0034(8) 0.0004(7)
C7 0.0206(12) 0.0190(12) 0.0200(11) -0.0025(9) 0.0066(9) 0.0009(9)
C1 0.0167(12) 0.0266(13) 0.0212(11) 0.0028(10) 0.0052(9) 0.0002(9)
C12 0.0190(12) 0.0184(11) 0.0219(11) -0.0024(9) 0.0072(9) -0.0003(8)
C24 0.0197(12) 0.0177(11) 0.0174(11) 0.0022(9) 0.0024(9) 0.0000(8)
C8 0.0249(13) 0.0216(12) 0.0250(12) -0.0004(10) 0.0066(10) 0.0032(9)
C18 0.0173(11) 0.0179(11) 0.0243(12) -0.0030(9) 0.0070(9) -0.0015(8)
C29 0.0189(11) 0.0166(11) 0.0186(11) 0.0027(9) 0.0023(9) 0.0004(8)
C31 0.0182(12) 0.0297(13) 0.0257(12) 0.0032(10) 0.0070(10) 0.0017(9)
C17 0.0234(13) 0.0225(13) 0.0314(13) 0.0016(10) 0.0107(10) -0.0024(9)
C11 0.0200(12) 0.0234(13) 0.0280(12) -0.0025(10) 0.0081(10) -0.0016(9)
C3 0.0234(13) 0.0401(16) 0.0285(13) 0.0021(11) 0.0003(11) -0.0082(11)
C21 0.0201(13) 0.0356(15) 0.0381(14) -0.0023(12) 0.0143(11) -0.0004(10)
C4 0.0192(13) 0.0544(18) 0.0354(14) -0.0007(13) 0.0028(11) 0.0072(11)
C16 0.0336(14) 0.0255(14) 0.0308(13) 0.0076(11) 0.0097(11) 0.0023(10)
C14 0.0180(12) 0.0285(13) 0.0287(13) -0.0010(10) 0.0033(10) 0.0020(9)
C6 0.0253(13) 0.0321(14) 0.0323(13) -0.0067(11) 0.0010(11) 0.0028(10)
C9 0.0345(14) 0.0177(12) 0.0263(12) 0.0025(10) 0.0129(11) 0.0015(10)
C10 0.0283(13) 0.0235(13) 0.0331(13) -0.0013(11) 0.0159(11) -0.0063(10)
C2 0.0246(13) 0.0239(13) 0.0257(12) 0.0023(10) 0.0042(10) -0.0003(9)
C15 0.0263(13) 0.0308(14) 0.0277(13) 0.0038(11) 0.0017(10) 0.0075(10)
C23 0.0239(13) 0.0407(16) 0.0278(13) 0.0083(11) 0.0071(11) 0.0067(11)
C34 0.0235(13) 0.0253(13) 0.0304(13) -0.0067(11) 0.0048(10) -0.0025(9)
C32 0.0256(13) 0.0348(15) 0.0269(13) -0.0011(11) 0.0105(10) 0.0074(10)
C20 0.0221(13) 0.0417(16) 0.0410(15) 0.0084(12) 0.0071(11) 0.0090(11)
C33 0.0349(14) 0.0293(14) 0.0321(14) -0.0092(11) 0.0096(11) 0.0029(11)
C22 0.0293(14) 0.0463(17) 0.0315(14) 0.0088(12) 0.0153(11) 0.0030(11)
C19 0.0261(13) 0.0321(14) 0.0339(13) 0.0108(11) 0.0121(11) 0.0060(10)
C5 0.0272(14) 0.0442(17) 0.0428(15) -0.0104(13) 0.0017(12) 0.0152(12)
C28 0.0180(12) 0.0221(12) 0.0249(12) 0.0032(9) 0.0036(9) -0.0003(8)
C27 0.0235(13) 0.0181(12) 0.0298(13) -0.0003(10) -0.0007(10) -0.0045(9)
C25 0.0208(12) 0.0228(12) 0.0250(12) 0.0016(10) 0.0037(10) 0.0038(9)
C26 0.0285(13) 0.0187(12) 0.0272(12) -0.0047(10) 0.0007(10) 0.0034(9)

loop_
_atom_type_symbol
_atom_type_description
_atom_type_scat_dispersion_real
_atom_type_scat_dispersion_imag
_atom_type_scat_source
C C 0.0033 0.0016 'International Tables Vol C Tables 4.2.6.8 and 6.1.1.4'
H H 0.0000 0.0000 'International Tables Vol C Tables 4.2.6.8 and 6.1.1.4'
N N 0.0061 0.0033 'International Tables Vol C Tables 4.2.6.8 and 6.1.1.4'
Mo Mo -1.6832 0.6857 'International Tables Vol C Tables 4.2.6.8 and 6.1.1.4'

loop_
_geom_angle_atom_site_label_1
_geom_angle_atom_site_label_2
_geom_angle_atom_site_label_3
_geom_angle
_geom_angle_site_symmetry_1
_geom_angle_site_symmetry_3
_geom_angle_publ_flag
N8 Mo1 N1 104.44(7) . . ?
N8 Mo1 N2 96.92(7) . . ?
N1 Mo1 N2 76.48(7) . . ?
N8 Mo1 N7 76.47(7) . . ?
N1 Mo1 N7 106.43(7) . . ?
N2 Mo1 N7 173.22(7) . . ?
N8 Mo1 N4 93.66(7) . . ?
N1 Mo1 N4 145.55(7) . . ?
N2 Mo1 N4 72.36(7) . . ?
N7 Mo1 N4 106.19(7) . . ?
N8 Mo1 N5 147.63(7) . . ?
N1 Mo1 N5 86.71(7) . . ?
N2 Mo1 N5 115.33(7) . . ?
N7 Mo1 N5 71.21(7) . . ?
N4 Mo1 N5 93.49(6) . . ?
N3 C13 N4 119.13(18) . . ?
N3 C13 C14 120.97(19) . . ?
N4 C13 C14 119.90(19) . . ?
C34 N5 C30 117.19(18) . . ?
C34 N5 Mo1 126.62(14) . . ?
C30 N5 Mo1 115.72(13) . . ?
N6 C30 N5 118.12(18) . . ?
N6 C30 C31 121.08(19) . . ?
N5 C30 C31 120.8(2) . . ?
C24 N8 C18 117.90(17) . . ?
C24 N8 Mo1 118.96(13) . . ?
C18 N8 Mo1 123.13(13) . . ?
N3 N2 C12 116.51(16) . . ?
N3 N2 Mo1 124.81(13) . . ?
C12 N2 Mo1 118.57(13) . . ?
C30 N6 N7 108.56(16) . . ?
C13 N3 N2 108.15(16) . . ?
C17 N4 C13 118.03(17) . . ?
C17 N4 Mo1 126.55(14) . . ?
C13 N4 Mo1 114.90(13) . . ?
N6 N7 C29 115.31(16) . . ?
N6 N7 Mo1 126.01(13) . . ?
C29 N7 Mo1 118.65(13) . . ?
C7 N1 C1 118.16(17) . . ?
C7 N1 Mo1 117.46(13) . . ?
C1 N1 Mo1 123.61(13) . . ?
C8 C7 N1 126.77(19) . . ?
C8 C7 C12 118.90(19) . . ?
N1 C7 C12 114.33(18) . . ?
C2 C1 C6 119.3(2) . . ?
C2 C1 N1 119.6(2) . . ?
C6 C1 N1 120.96(19) . . ?
C11 C12 N2 127.04(19) . . ?
C11 C12 C7 121.2(2) . . ?
N2 C12 C7 111.78(18) . . ?
C25 C24 N8 127.19(19) . . ?
C25 C24 C29 118.80(19) . . ?
N8 C24 C29 114.01(18) . . ?
C9 C8 C7 119.5(2) . . ?
C23 C18 C19 119.6(2) . . ?
C23 C18 N8 120.02(19) . . ?
C19 C18 N8 120.36(19) . . ?
C28 C29 N7 126.64(19) . . ?
C28 C29 C24 121.5(2) . . ?
N7 C29 C24 111.87(18) . . ?
C32 C31 C30 120.0(2) . . ?
N4 C17 C16 123.1(2) . . ?
C10 C11 C12 118.6(2) . . ?
C4 C3 C2 120.5(2) . . ?
C22 C21 C20 119.2(2) . . ?
C3 C4 C5 120.0(2) . . ?
C17 C16 C15 119.1(2) . . ?
C15 C14 C13 120.0(2) . . ?
C5 C6 C1 120.3(2) . . ?
C8 C9 C10 121.1(2) . . ?
C11 C10 C9 120.6(2) . . ?
C3 C2 C1 119.8(2) . . ?
C14 C15 C16 119.8(2) . . ?
C18 C23 C22 120.6(2) . . ?
C33 C34 N5 123.6(2) . . ?
C31 C32 C33 119.5(2) . . ?
C21 C20 C19 120.7(2) . . ?
C34 C33 C32 118.9(2) . . ?
C21 C22 C23 120.4(2) . . ?
C20 C19 C18 119.6(2) . . ?
C6 C5 C4 120.0(2) . . ?
C29 C28 C27 118.9(2) . . ?
C26 C27 C28 120.3(2) . . ?
C24 C25 C26 119.5(2) . . ?
C27 C26 C25 121.0(2) . . ?

loop_
_geom_bond_atom_site_label_1
_geom_bond_atom_site_label_2
_geom_bond_distance
_geom_bond_site_symmetry_2
_geom_bond_publ_flag
Mo1 N8 2.0035(17) . ?
Mo1 N1 2.0263(17) . ?
Mo1 N2 2.0252(17) . ?
Mo1 N7 2.0379(16) . ?
Mo1 N4 2.1027(17) . ?
Mo1 N5 2.1222(17) . ?
C13 N3 1.331(3) . ?
C13 N4 1.394(2) . ?
C13 C14 1.421(3) . ?
N5 C34 1.367(3) . ?
N5 C30 1.385(2) . ?
C30 N6 1.339(3) . ?
C30 C31 1.418(3) . ?
N8 C24 1.401(2) . ?
N8 C18 1.438(2) . ?
N2 N3 1.368(2) . ?
N2 C12 1.398(3) . ?
N6 N7 1.347(2) . ?
N4 C17 1.372(3) . ?
N7 C29 1.408(3) . ?
N1 C7 1.397(3) . ?
N1 C1 1.431(2) . ?
C7 C8 1.394(3) . ?
C7 C12 1.412(3) . ?
C1 C2 1.393(3) . ?
C1 C6 1.390(3) . ?
C12 C11 1.396(3) . ?
C24 C25 1.385(3) . ?
C24 C29 1.406(3) . ?
C8 C9 1.384(3) . ?
C18 C23 1.370(3) . ?
C18 C19 1.391(3) . ?
C29 C28 1.385(3) . ?
C31 C32 1.352(3) . ?
C17 C16 1.359(3) . ?
C11 C10 1.384(3) . ?
C3 C4 1.378(3) . ?
C3 C2 1.381(3) . ?
C21 C22 1.378(3) . ?
C21 C20 1.381(3) . ?
C4 C5 1.382(3) . ?
C16 C15 1.411(3) . ?
C14 C15 1.360(3) . ?
C6 C5 1.381(3) . ?
C9 C10 1.387(3) . ?
C23 C22 1.379(3) . ?
C34 C33 1.363(3) . ?
C32 C33 1.410(3) . ?
C20 C19 1.380(3) . ?
C28 C27 1.385(3) . ?
C27 C26 1.379(3) . ?
C25 C26 1.397(3) . ?
